data_7030930
loop_
_publ_author_name
'Hutchinson, Daniel J.'
'Hanton, Lyall R.'
'Moratti, Stephen C.'

_publ_section_title
;
 Tetratopic pyrimidine-hydrazone ligands modified with terminal
 hydroxymethyl and acryloyl arms and their Pb(ii), Zn(ii), Cu(ii) and
 Ag(i) complexes.
;
_journal_issue 22
_journal_name_full 'Dalton transactions (Cambridge, England : 2003)'
_journal_page_first 8205
_journal_page_last 8218
_journal_paper_doi 10.1039/c3dt53559b
_journal_volume 43
_journal_year 2014
_chemical_formula_moiety 'C40 H42 N16 O2'
_chemical_formula_sum 'C40 H42 N16 O2'
_chemical_formula_weight 778.90
_chemical_name_systematic
;
 ?
;
_space_group_IT_number 88
_symmetry_cell_setting tetragonal
_symmetry_space_group_name_Hall '-I 4ad'
_symmetry_space_group_name_H-M 'I 41/a :2'
_atom_sites_solution_hydrogens geom
_atom_sites_solution_primary direct
_atom_sites_solution_secondary difmap
_audit_creation_method SHELXL-97
_cell_angle_alpha 90.000
_cell_angle_beta 90.000
_cell_angle_gamma 90.000
_cell_formula_units_Z 16
_cell_length_a 33.8887(17)
_cell_length_b 33.8887
_cell_length_c 15.8396(10)
_cell_measurement_reflns_used 8236
_cell_measurement_temperature 90(2)
_cell_measurement_theta_max 23.84
_cell_measurement_theta_min 2.40
_cell_volume 18190.9(15)
_computing_cell_refinement 'Bruker SMART'
_computing_data_collection 'Bruker SMART'
_computing_data_reduction 'Bruker SAINT'
_computing_molecular_graphics 'Bruker SHELXTL'
_computing_publication_material 'Bruker SHELXTL'
_computing_structure_refinement 'SHELXL-97 (Sheldrick, 1997)'
_computing_structure_solution 'SIR97 (Altomare et al., 1999)'
_diffrn_ambient_temperature 90(2)
_diffrn_measured_fraction_theta_full 0.822
_diffrn_measured_fraction_theta_max 0.822
_diffrn_measurement_device_type 'Bruker APEXII CCD area detector'
_diffrn_measurement_method 'phi and omega scans'
_diffrn_radiation_monochromator graphite
_diffrn_radiation_source 'fine-focus sealed tube'
_diffrn_radiation_type MoK\a
_diffrn_radiation_wavelength 0.71069
_diffrn_reflns_av_R_equivalents 0.0443
_diffrn_reflns_av_sigmaI/netI 0.0194
_diffrn_reflns_limit_h_max 36
_diffrn_reflns_limit_h_min -35
_diffrn_reflns_limit_k_max 35
_diffrn_reflns_limit_k_min -35
_diffrn_reflns_limit_l_max 15
_diffrn_reflns_limit_l_min -15
_diffrn_reflns_number 91123
_diffrn_reflns_theta_full 23.99
_diffrn_reflns_theta_max 23.99
_diffrn_reflns_theta_min 1.20
_diffrn_standards_number 0
_exptl_absorpt_coefficient_mu 0.076
_exptl_absorpt_correction_T_max 1.00
_exptl_absorpt_correction_T_min 0.8627
_exptl_absorpt_correction_type multi-scan
_exptl_absorpt_process_details 'SADABS (Bruker, 2004)'
_exptl_crystal_colour 'light yellow'
_exptl_crystal_density_diffrn 1.138
_exptl_crystal_density_method 'not measured'
_exptl_crystal_description block
_exptl_crystal_F_000 6560
_exptl_crystal_size_max 0.59
_exptl_crystal_size_mid 0.27
_exptl_crystal_size_min 0.24
_platon_squeeze_details ' ?'
_refine_diff_density_max 0.251
_refine_diff_density_min -0.235
_refine_diff_density_rms 0.055
_refine_ls_extinction_coef 0.00050(4)
_refine_ls_extinction_expression Fc^*^=kFc[1+0.001xFc^2^\l^3^/sin(2\q)]^-1/4^
_refine_ls_extinction_method SHELXL
_refine_ls_goodness_of_fit_ref 1.154
_refine_ls_hydrogen_treatment constr
_refine_ls_matrix_type full
_refine_ls_number_parameters 530
_refine_ls_number_reflns 5861
_refine_ls_number_restraints 0
_refine_ls_restrained_S_all 1.154
_refine_ls_R_factor_all 0.0698
_refine_ls_R_factor_gt 0.0649
_refine_ls_shift/su_max 0.013
_refine_ls_shift/su_mean 0.000
_refine_ls_structure_factor_coef Fsqd
_refine_ls_weighting_details 'calc w=1/[\s^2^(Fo^2^)+(0.0545P)^2^+55.7759P] where P=(Fo^2^+2Fc^2^)/3'
_refine_ls_weighting_scheme calc
_refine_ls_wR_factor_gt 0.1621
_refine_ls_wR_factor_ref 0.1648
_reflns_number_gt 5387
_reflns_number_total 5861
_reflns_threshold_expression >2sigma(I)
_cod_data_source_file c3dt53559b2.cif
_cod_data_source_block L1(sdjh485)
_cod_depositor_comments
;
The following automatic conversions were performed:

'_symmetry_cell_setting' value 'Tetragonal' changed to 'tetragonal'
according to
/usr/data/users/saulius/crontab/automatic-downloads/rss-feeds/RSC/lib/dictionaries/cif_core.dic
dictionary named 'cif_core.dic' version 2.4.2 from 2011-04-26.

Automatic conversion script
Id: cif_fix_values 2281 2013-09-26 08:29:07Z andrius 
;
_cod_original_cell_volume 18191.1(13)
_cod_original_sg_symbol_H-M 'I4(1)/a  '
_cod_database_code 7030930

loop_
_symmetry_equiv_pos_as_xyz
'x, y, z'
'-x, -y+1/2, z'
'-y+3/4, x+1/4, z+1/4'
'y+1/4, -x+1/4, z+1/4'
'x+1/2, y+1/2, z+1/2'
'-x+1/2, -y+1, z+1/2'
'-y+5/4, x+3/4, z+3/4'
'y+3/4, -x+3/4, z+3/4'
'-x, -y, -z'
'x, y-1/2, -z'
'y-3/4, -x-1/4, -z-1/4'
'-y-1/4, x-1/4, -z-1/4'
'-x+1/2, -y+1/2, -z+1/2'
'x+1/2, y, -z+1/2'
'y-1/4, -x+1/4, -z+1/4'
'-y+1/4, x+1/4, -z+1/4'

loop_
_atom_site_label
_atom_site_type_symbol
_atom_site_fract_x
_atom_site_fract_y
_atom_site_fract_z
_atom_site_U_iso_or_equiv
_atom_site_adp_type
_atom_site_occupancy
_atom_site_symmetry_multiplicity
_atom_site_calc_flag
_atom_site_refinement_flags
C1 C 0.19800(12) -0.22364(11) 0.2770(3) 0.0510(10) Uani 1 1 d .
H1A H 0.2068 -0.2464 0.3090 0.061 Uiso 1 1 calc R
H1B H 0.1709 -0.2181 0.2926 0.061 Uiso 1 1 calc R
C2 C 0.22344(11) -0.18867(10) 0.2985(2) 0.0403(9) Uani 1 1 d .
C3 C 0.20943(11) -0.15042(10) 0.2912(2) 0.0410(9) Uani 1 1 d .
H3 H 0.1836 -0.1458 0.2738 0.049 Uiso 1 1 calc R
C4 C 0.23398(11) -0.11927(10) 0.3098(2) 0.0403(9) Uani 1 1 d .
H4 H 0.2250 -0.0934 0.3055 0.048 Uiso 1 1 calc R
C5 C 0.27214(10) -0.12703(10) 0.3350(2) 0.0387(9) Uani 1 1 d .
H5 H 0.2891 -0.1065 0.3496 0.046 Uiso 1 1 calc R
C6 C 0.28491(10) -0.16581(9) 0.3383(2) 0.0352(8) Uani 1 1 d .
C7 C 0.32608(11) -0.17658(10) 0.3578(2) 0.0428(9) Uani 1 1 d .
H7 H 0.3345 -0.2027 0.3544 0.051 Uiso 1 1 calc R
C8 C 0.40474(12) -0.19677(11) 0.3812(3) 0.0680(13) Uani 1 1 d .
H8A H 0.3905 -0.2156 0.4147 0.102 Uiso 1 1 calc R
H8B H 0.4320 -0.1970 0.3974 0.102 Uiso 1 1 calc R
H8C H 0.4025 -0.2036 0.3226 0.102 Uiso 1 1 calc R
C9 C 0.41110(10) -0.12565(10) 0.4223(2) 0.0382(8) Uani 1 1 d .
C10 C 0.39380(10) -0.09012(9) 0.4420(2) 0.0351(8) Uani 1 1 d .
H10 H 0.3668 -0.0861 0.4354 0.042 Uiso 1 1 calc R
C11 C 0.41813(9) -0.06090(10) 0.4719(2) 0.0358(8) Uani 1 1 d .
C12 C 0.47152(10) -0.10057(11) 0.4551(2) 0.0428(9) Uani 1 1 d .
C13 C 0.51566(10) -0.10571(13) 0.4569(3) 0.0589(11) Uani 1 1 d .
H13A H 0.5260 -0.0946 0.5080 0.088 Uiso 1 1 calc R
H13B H 0.5271 -0.0925 0.4092 0.088 Uiso 1 1 calc R
H13C H 0.5220 -0.1333 0.4546 0.088 Uiso 1 1 calc R
C14 C 0.42811(10) 0.00791(10) 0.5247(3) 0.0431(9) Uani 1 1 d .
H14A H 0.4553 0.0002 0.5222 0.065 Uiso 1 1 calc R
H14B H 0.4214 0.0149 0.5817 0.065 Uiso 1 1 calc R
H14C H 0.4239 0.0302 0.4884 0.065 Uiso 1 1 calc R
C15 C 0.34694(10) 0.01222(10) 0.5090(2) 0.0361(8) Uani 1 1 d .
H15 H 0.3620 0.0336 0.5269 0.043 Uiso 1 1 calc R
C16 C 0.30438(9) 0.01606(9) 0.5003(2) 0.0320(8) Uani 1 1 d .
C17 C 0.27873(9) -0.01550(9) 0.4865(2) 0.0326(8) Uani 1 1 d .
H17 H 0.2877 -0.0414 0.4849 0.039 Uiso 1 1 calc R
C18 C 0.23874(9) -0.00609(9) 0.4753(2) 0.0314(8) Uani 1 1 d .
C19 C 0.25268(10) 0.05942(9) 0.4942(2) 0.0329(8) Uani 1 1 d .
C20 C 0.23790(10) 0.10048(10) 0.5032(2) 0.0383(9) Uani 1 1 d .
C21 C 0.20258(10) 0.11200(10) 0.4662(2) 0.0442(9) Uani 1 1 d .
H21 H 0.1882 0.0943 0.4335 0.053 Uiso 1 1 calc R
C22 C 0.18885(12) 0.15042(11) 0.4786(3) 0.0556(12) Uani 1 1 d .
H22 H 0.1655 0.1584 0.4532 0.067 Uiso 1 1 calc R
C23 C 0.20982(13) 0.17665(11) 0.5284(3) 0.0561(12) Uani 1 1 d .
H23 H 0.2002 0.2020 0.5373 0.067 Uiso 1 1 calc R
C24 C 0.24481(12) 0.16511(10) 0.5646(3) 0.0526(11) Uani 1 1 d .
H24 H 0.2590 0.1828 0.5978 0.063 Uiso 1 1 calc R
C25 C 0.25888(10) 0.12761(9) 0.5519(2) 0.0412(9) Uani 1 1 d .
H25 H 0.2827 0.1202 0.5762 0.049 Uiso 1 1 calc R
C26 C 0.20766(9) -0.03530(9) 0.4595(2) 0.0324(8) Uani 1 1 d .
H26 H 0.1845 -0.0275 0.4329 0.039 Uiso 1 1 calc R
C27 C 0.14659(9) -0.08601(10) 0.4225(2) 0.0390(9) Uani 1 1 d .
H27A H 0.1333 -0.0649 0.4513 0.059 Uiso 1 1 calc R
H27B H 0.1293 -0.1083 0.4184 0.059 Uiso 1 1 calc R
H27C H 0.1540 -0.0775 0.3669 0.059 Uiso 1 1 calc R
C28 C 0.18942(9) -0.13657(9) 0.4898(2) 0.0304(8) Uani 1 1 d .
C29 C 0.22561(9) -0.14871(9) 0.5202(2) 0.0311(8) Uani 1 1 d .
H29 H 0.2456 -0.1309 0.5334 0.037 Uiso 1 1 calc R
C30 C 0.23029(9) -0.18878(9) 0.5300(2) 0.0323(8) Uani 1 1 d .
C31 C 0.16695(10) -0.19976(10) 0.4899(2) 0.0372(8) Uani 1 1 d .
C32 C 0.13339(10) -0.22810(10) 0.4760(3) 0.0495(10) Uani 1 1 d .
H32A H 0.1135 -0.2238 0.5181 0.074 Uiso 1 1 calc R
H32B H 0.1430 -0.2547 0.4800 0.074 Uiso 1 1 calc R
H32C H 0.1223 -0.2239 0.4209 0.074 Uiso 1 1 calc R
C33 C 0.27412(11) -0.24694(10) 0.5566(3) 0.0497(10) Uani 1 1 d .
H33A H 0.2905 -0.2540 0.5096 0.075 Uiso 1 1 calc R
H33B H 0.2496 -0.2610 0.5532 0.075 Uiso 1 1 calc R
H33C H 0.2873 -0.2537 0.6083 0.075 Uiso 1 1 calc R
C34 C 0.33058(9) -0.19028(9) 0.5849(2) 0.0357(8) Uani 1 1 d .
H34 H 0.3367 -0.2168 0.5783 0.043 Uiso 1 1 calc R
C35 C 0.36120(9) -0.16196(9) 0.6090(2) 0.0332(8) Uani 1 1 d .
C36 C 0.35310(10) -0.12272(9) 0.6288(2) 0.0392(9) Uani 1 1 d .
H36 H 0.3275 -0.1129 0.6254 0.047 Uiso 1 1 calc R
C37 C 0.38372(10) -0.09891(10) 0.6532(2) 0.0437(9) Uani 1 1 d .
H37 H 0.3790 -0.0727 0.6677 0.052 Uiso 1 1 calc R
C38 C 0.42159(10) -0.11395(10) 0.6563(2) 0.0415(9) Uani 1 1 d .
H38 H 0.4427 -0.0980 0.6720 0.050 Uiso 1 1 calc R
C39 C 0.42766(9) -0.15309(9) 0.6357(2) 0.0354(8) Uani 1 1 d .
C40 C 0.46807(9) -0.17193(10) 0.6362(3) 0.0419(9) Uani 1 1 d .
H40A H 0.4661 -0.1989 0.6564 0.050 Uiso 1 1 calc R
H40B H 0.4785 -0.1726 0.5792 0.050 Uiso 1 1 calc R
N1 N 0.26103(9) -0.19635(8) 0.32087(18) 0.0403(7) Uani 1 1 d .
N2 N 0.35022(8) -0.14887(8) 0.37970(19) 0.0393(7) Uani 1 1 d .
N3 N 0.38840(8) -0.15742(8) 0.3948(2) 0.0427(8) Uani 1 1 d .
N4 N 0.45056(8) -0.13175(9) 0.42903(19) 0.0434(8) Uani 1 1 d .
N5 N 0.45771(8) -0.06573(9) 0.47897(19) 0.0427(8) Uani 1 1 d .
N6 N 0.40356(8) -0.02451(8) 0.49729(19) 0.0378(7) Uani 1 1 d .
N7 N 0.36361(7) -0.02112(8) 0.49173(18) 0.0346(7) Uani 1 1 d .
N8 N 0.29127(7) 0.05361(7) 0.50534(18) 0.0329(7) Uani 1 1 d .
N9 N 0.22592(7) 0.03135(7) 0.47696(18) 0.0334(7) Uani 1 1 d .
N10 N 0.21203(7) -0.07144(8) 0.48188(17) 0.0317(7) Uani 1 1 d .
N11 N 0.18172(7) -0.09707(7) 0.46940(17) 0.0315(7) Uani 1 1 d .
N12 N 0.15922(8) -0.16162(8) 0.47523(18) 0.0361(7) Uani 1 1 d .
N13 N 0.20135(8) -0.21527(8) 0.51548(19) 0.0373(7) Uani 1 1 d .
N14 N 0.26651(8) -0.20480(7) 0.55477(19) 0.0385(7) Uani 1 1 d .
N15 N 0.29522(8) -0.17807(8) 0.57289(18) 0.0347(7) Uani 1 1 d .
N16 N 0.39811(8) -0.17689(7) 0.61298(19) 0.0357(7) Uani 1 1 d .
O1 O 0.19999(8) -0.23224(7) 0.18943(17) 0.0534(7) Uani 1 1 d .
H1 H 0.2230 -0.2364 0.1760 0.080 Uiso 1 1 calc R
O2 O 0.49361(7) -0.15053(8) 0.6884(2) 0.0656(9) Uani 1 1 d .
H2 H 0.5159 -0.1509 0.6683 0.098 Uiso 1 1 calc R

loop_
_atom_site_aniso_label
_atom_site_aniso_U_11
_atom_site_aniso_U_22
_atom_site_aniso_U_33
_atom_site_aniso_U_23
_atom_site_aniso_U_13
_atom_site_aniso_U_12
C1 0.053(2) 0.033(2) 0.067(3) -0.0102(18) -0.001(2) -0.0031(18)
C2 0.044(2) 0.034(2) 0.043(2) -0.0074(16) 0.0023(16) -0.0022(17)
C3 0.043(2) 0.029(2) 0.051(2) -0.0068(16) 0.0000(17) 0.0059(17)
C4 0.049(2) 0.0235(18) 0.048(2) -0.0046(15) 0.0077(17) 0.0037(16)
C5 0.047(2) 0.029(2) 0.040(2) -0.0076(15) 0.0031(16) 0.0014(16)
C6 0.046(2) 0.0188(19) 0.041(2) -0.0032(14) 0.0033(16) -0.0022(15)
C7 0.050(2) 0.0229(19) 0.056(2) -0.0016(16) 0.0034(18) 0.0040(17)
C8 0.049(3) 0.031(2) 0.124(4) -0.011(2) 0.002(2) 0.0171(19)
C9 0.036(2) 0.038(2) 0.040(2) 0.0030(16) 0.0013(15) 0.0109(17)
C10 0.0273(18) 0.030(2) 0.048(2) -0.0010(15) -0.0047(15) 0.0060(15)
C11 0.0278(19) 0.034(2) 0.045(2) 0.0001(15) 0.0018(15) 0.0046(15)
C12 0.030(2) 0.042(2) 0.056(2) 0.0006(18) -0.0020(16) 0.0118(18)
C13 0.032(2) 0.060(3) 0.085(3) -0.008(2) 0.000(2) 0.0152(19)
C14 0.0292(19) 0.034(2) 0.066(3) -0.0056(17) -0.0027(17) -0.0010(15)
C15 0.034(2) 0.028(2) 0.046(2) -0.0015(15) -0.0024(15) -0.0034(16)
C16 0.0299(19) 0.025(2) 0.041(2) -0.0033(14) 0.0031(14) 0.0003(15)
C17 0.0301(19) 0.0219(17) 0.046(2) -0.0040(14) 0.0008(15) 0.0054(14)
C18 0.0288(19) 0.025(2) 0.041(2) 0.0015(14) 0.0014(14) 0.0029(14)
C19 0.036(2) 0.0200(18) 0.043(2) 0.0019(14) 0.0066(15) 0.0048(15)
C20 0.034(2) 0.030(2) 0.051(2) 0.0051(16) 0.0149(16) 0.0050(16)
C21 0.042(2) 0.032(2) 0.059(3) 0.0105(17) 0.0142(18) 0.0047(17)
C22 0.053(3) 0.039(2) 0.075(3) 0.025(2) 0.026(2) 0.025(2)
C23 0.066(3) 0.019(2) 0.083(3) 0.0060(19) 0.030(2) 0.005(2)
C24 0.058(3) 0.024(2) 0.076(3) -0.0019(18) 0.024(2) 0.0007(19)
C25 0.037(2) 0.0210(19) 0.065(3) 0.0014(16) 0.0140(17) -0.0013(15)
C26 0.0245(18) 0.027(2) 0.046(2) -0.0010(15) -0.0025(14) 0.0021(14)
C27 0.0292(19) 0.0307(19) 0.057(2) -0.0026(16) -0.0151(16) 0.0041(15)
C28 0.0259(18) 0.0265(19) 0.039(2) -0.0027(14) -0.0015(14) -0.0019(14)
C29 0.0243(18) 0.0274(19) 0.042(2) -0.0008(14) -0.0023(14) -0.0049(14)
C30 0.0248(18) 0.029(2) 0.043(2) 0.0048(14) 0.0000(14) -0.0022(15)
C31 0.029(2) 0.032(2) 0.050(2) 0.0002(16) -0.0022(15) -0.0075(15)
C32 0.033(2) 0.035(2) 0.081(3) -0.0038(19) -0.0058(19) -0.0072(16)
C33 0.036(2) 0.024(2) 0.089(3) 0.0065(18) -0.0156(19) -0.0059(16)
C34 0.028(2) 0.0222(17) 0.057(2) 0.0042(15) -0.0047(16) -0.0025(14)
C35 0.0251(18) 0.0237(19) 0.051(2) 0.0040(15) -0.0008(15) -0.0018(14)
C36 0.0301(19) 0.028(2) 0.060(2) 0.0024(16) -0.0002(16) 0.0024(15)
C37 0.040(2) 0.0287(19) 0.063(3) -0.0047(17) 0.0005(17) -0.0002(16)
C38 0.029(2) 0.032(2) 0.063(3) -0.0056(17) -0.0014(16) -0.0078(15)
C39 0.0277(19) 0.031(2) 0.048(2) 0.0010(15) -0.0022(15) -0.0028(15)
C40 0.0272(19) 0.0325(19) 0.066(3) -0.0042(17) -0.0028(17) -0.0058(15)
N1 0.0466(19) 0.0269(16) 0.0475(19) -0.0061(13) 0.0037(14) -0.0005(14)
N2 0.0369(18) 0.0286(16) 0.0525(19) -0.0042(13) 0.0002(13) 0.0043(13)
N3 0.0391(18) 0.0264(17) 0.063(2) -0.0038(14) -0.0015(14) 0.0068(13)
N4 0.0378(18) 0.0418(18) 0.051(2) -0.0005(14) 0.0021(14) 0.0122(14)
N5 0.0293(17) 0.0417(19) 0.057(2) 0.0023(14) -0.0005(13) 0.0098(14)
N6 0.0247(16) 0.0316(17) 0.057(2) -0.0038(13) -0.0035(13) 0.0050(12)
N7 0.0243(16) 0.0316(17) 0.0479(18) -0.0032(13) -0.0018(12) 0.0025(12)
N8 0.0274(16) 0.0237(16) 0.0478(18) 0.0008(12) 0.0021(12) 0.0043(12)
N9 0.0271(15) 0.0236(16) 0.0494(19) 0.0035(12) 0.0035(12) 0.0023(12)
N10 0.0260(15) 0.0275(16) 0.0417(17) -0.0015(12) 0.0005(12) -0.0014(12)
N11 0.0217(15) 0.0252(15) 0.0476(18) -0.0027(12) -0.0072(12) -0.0010(12)
N12 0.0270(16) 0.0283(17) 0.0529(19) -0.0020(13) -0.0034(13) -0.0047(12)
N13 0.0262(16) 0.0283(16) 0.058(2) 0.0024(13) -0.0034(13) -0.0078(13)
N14 0.0264(16) 0.0216(15) 0.067(2) 0.0061(13) -0.0082(13) -0.0038(12)
N15 0.0251(16) 0.0285(15) 0.0507(19) 0.0060(12) -0.0052(12) -0.0069(12)
N16 0.0262(16) 0.0230(15) 0.058(2) 0.0043(12) -0.0044(13) -0.0042(12)
O1 0.0625(18) 0.0304(14) 0.067(2) -0.0063(12) -0.0190(14) -0.0006(12)
O2 0.0222(14) 0.0726(19) 0.102(2) -0.0403(17) 0.0002(13) -0.0035(13)

loop_
_atom_type_symbol
_atom_type_description
_atom_type_scat_dispersion_real
_atom_type_scat_dispersion_imag
_atom_type_scat_source
C C 0.0033 0.0016 'International Tables Vol C Tables 4.2.6.8 and 6.1.1.4'
H H 0.0000 0.0000 'International Tables Vol C Tables 4.2.6.8 and 6.1.1.4'
N N 0.0061 0.0033 'International Tables Vol C Tables 4.2.6.8 and 6.1.1.4'
O O 0.0106 0.0060 'International Tables Vol C Tables 4.2.6.8 and 6.1.1.4'

loop_
_geom_angle_atom_site_label_1
_geom_angle_atom_site_label_2
_geom_angle_atom_site_label_3
_geom_angle
O1 C1 C2 110.8(3)
O1 C1 H1A 109.5
C2 C1 H1A 109.5
O1 C1 H1B 109.5
C2 C1 H1B 109.5
H1A C1 H1B 108.1
N1 C2 C3 121.8(3)
N1 C2 C1 116.7(3)
C3 C2 C1 121.5(3)
C4 C3 C2 119.5(3)
C4 C3 H3 120.2
C2 C3 H3 120.2
C3 C4 C5 118.9(3)
C3 C4 H4 120.6
C5 C4 H4 120.6
C4 C5 C6 119.0(3)
C4 C5 H5 120.5
C6 C5 H5 120.5
N1 C6 C5 122.4(3)
N1 C6 C7 115.0(3)
C5 C6 C7 122.6(3)
N2 C7 C6 118.4(3)
N2 C7 H7 120.8
C6 C7 H7 120.8
N3 C8 H8A 109.5
N3 C8 H8B 109.5
H8A C8 H8B 109.5
N3 C8 H8C 109.5
H8A C8 H8C 109.5
H8B C8 H8C 109.5
N4 C9 C10 122.4(3)
N4 C9 N3 116.8(3)
C10 C9 N3 120.8(3)
C11 C10 C9 117.0(3)
C11 C10 H10 121.5
C9 C10 H10 121.5
N5 C11 C10 122.4(3)
N5 C11 N6 115.8(3)
C10 C11 N6 121.8(3)
N5 C12 N4 127.2(3)
N5 C12 C13 116.7(3)
N4 C12 C13 116.2(3)
C12 C13 H13A 109.5
C12 C13 H13B 109.5
H13A C13 H13B 109.5
C12 C13 H13C 109.5
H13A C13 H13C 109.5
H13B C13 H13C 109.5
N6 C14 H14A 109.5
N6 C14 H14B 109.5
H14A C14 H14B 109.5
N6 C14 H14C 109.5
H14A C14 H14C 109.5
H14B C14 H14C 109.5
N7 C15 C16 119.4(3)
N7 C15 H15 120.3
C16 C15 H15 120.3
N8 C16 C17 121.8(3)
N8 C16 C15 113.9(3)
C17 C16 C15 124.3(3)
C16 C17 C18 116.6(3)
C16 C17 H17 121.7
C18 C17 H17 121.7
N9 C18 C17 121.7(3)
N9 C18 C26 114.1(3)
C17 C18 C26 124.2(3)
N8 C19 N9 125.8(3)
N8 C19 C20 117.1(3)
N9 C19 C20 117.1(3)
C21 C20 C25 119.2(3)
C21 C20 C19 120.9(3)
C25 C20 C19 119.9(3)
C20 C21 C22 119.3(4)
C20 C21 H21 120.3
C22 C21 H21 120.3
C23 C22 C21 120.5(4)
C23 C22 H22 119.7
C21 C22 H22 119.7
C24 C23 C22 119.8(4)
C24 C23 H23 120.1
C22 C23 H23 120.1
C25 C24 C23 120.2(4)
C25 C24 H24 119.9
C23 C24 H24 119.9
C24 C25 C20 120.9(4)
C24 C25 H25 119.5
C20 C25 H25 119.5
N10 C26 C18 120.9(3)
N10 C26 H26 119.5
C18 C26 H26 119.5
N11 C27 H27A 109.5
N11 C27 H27B 109.5
H27A C27 H27B 109.5
N11 C27 H27C 109.5
H27A C27 H27C 109.5
H27B C27 H27C 109.5
N12 C28 C29 123.1(3)
N12 C28 N11 114.9(3)
C29 C28 N11 122.0(3)
C30 C29 C28 115.8(3)
C30 C29 H29 122.1
C28 C29 H29 122.1
N13 C30 C29 123.6(3)
N13 C30 N14 115.3(3)
C29 C30 N14 121.0(3)
N12 C31 N13 126.9(3)
N12 C31 C32 116.3(3)
N13 C31 C32 116.8(3)
C31 C32 H32A 109.5
C31 C32 H32B 109.5
H32A C32 H32B 109.5
C31 C32 H32C 109.5
H32A C32 H32C 109.5
H32B C32 H32C 109.5
N14 C33 H33A 109.5
N14 C33 H33B 109.5
H33A C33 H33B 109.5
N14 C33 H33C 109.5
H33A C33 H33C 109.5
H33B C33 H33C 109.5
N15 C34 C35 119.3(3)
N15 C34 H34 120.3
C35 C34 H34 120.3
N16 C35 C36 122.0(3)
N16 C35 C34 115.0(3)
C36 C35 C34 123.0(3)
C37 C36 C35 118.4(3)
C37 C36 H36 120.8
C35 C36 H36 120.8
C36 C37 C38 119.8(3)
C36 C37 H37 120.1
C38 C37 H37 120.1
C39 C38 C37 119.0(3)
C39 C38 H38 120.5
C37 C38 H38 120.5
N16 C39 C38 122.1(3)
N16 C39 C40 115.2(3)
C38 C39 C40 122.6(3)
O2 C40 C39 110.2(3)
O2 C40 H40A 109.6
C39 C40 H40A 109.6
O2 C40 H40B 109.6
C39 C40 H40B 109.6
H40A C40 H40B 108.1
C6 N1 C2 118.4(3)
C7 N2 N3 119.9(3)
N2 N3 C9 114.8(3)
N2 N3 C8 122.3(3)
C9 N3 C8 122.9(3)
C12 N4 C9 115.3(3)
C12 N5 C11 115.7(3)
N7 N6 C11 114.2(3)
N7 N6 C14 121.9(3)
C11 N6 C14 123.9(3)
C15 N7 N6 119.6(3)
C19 N8 C16 117.0(3)
C18 N9 C19 117.1(3)
C26 N10 N11 118.8(3)
N10 N11 C28 115.9(2)
N10 N11 C27 121.9(3)
C28 N11 C27 121.1(2)
C31 N12 C28 115.4(3)
C31 N13 C30 115.0(3)
N15 N14 C30 115.4(2)
N15 N14 C33 121.6(3)
C30 N14 C33 122.9(3)
C34 N15 N14 119.0(3)
C39 N16 C35 118.7(3)
C1 O1 H1 109.5
C40 O2 H2 109.5

loop_
_geom_bond_atom_site_label_1
_geom_bond_atom_site_label_2
_geom_bond_distance
C1 O1 1.419(5)
C1 C2 1.504(5)
C1 H1A 0.9700
C1 H1B 0.9700
C2 N1 1.348(5)
C2 C3 1.385(5)
C3 C4 1.376(5)
C3 H3 0.9300
C4 C5 1.378(5)
C4 H4 0.9300
C5 C6 1.385(5)
C5 H5 0.9300
C6 N1 1.343(4)
C6 C7 1.475(5)
C7 N2 1.293(4)
C7 H7 0.9300
C8 N3 1.460(5)
C8 H8A 0.9600
C8 H8B 0.9600
C8 H8C 0.9600
C9 N4 1.358(4)
C9 C10 1.375(5)
C9 N3 1.393(4)
C10 C11 1.373(5)
C10 H10 0.9300
C11 N5 1.356(4)
C11 N6 1.388(4)
C12 N5 1.325(5)
C12 N4 1.339(5)
C12 C13 1.506(5)
C13 H13A 0.9600
C13 H13B 0.9600
C13 H13C 0.9600
C14 N6 1.445(4)
C14 H14A 0.9600
C14 H14B 0.9600
C14 H14C 0.9600
C15 N7 1.292(4)
C15 C16 1.455(5)
C15 H15 0.9300
C16 N8 1.350(4)
C16 C17 1.395(4)
C17 C18 1.403(4)
C17 H17 0.9300
C18 N9 1.341(4)
C18 C26 1.467(4)
C19 N8 1.334(4)
C19 N9 1.343(4)
C19 C20 1.485(5)
C20 C21 1.389(5)
C20 C25 1.395(5)
C21 C22 1.396(5)
C21 H21 0.9300
C22 C23 1.385(6)
C22 H22 0.9300
C23 C24 1.374(6)
C23 H23 0.9300
C24 C25 1.372(5)
C24 H24 0.9300
C25 H25 0.9300
C26 N10 1.284(4)
C26 H26 0.9300
C27 N11 1.452(4)
C27 H27A 0.9600
C27 H27B 0.9600
C27 H27C 0.9600
C28 N12 1.349(4)
C28 C29 1.381(4)
C28 N11 1.401(4)
C29 C30 1.376(4)
C29 H29 0.9300
C30 N13 1.349(4)
C30 N14 1.399(4)
C31 N12 1.339(4)
C31 N13 1.341(4)
C31 C32 1.505(5)
C32 H32A 0.9600
C32 H32B 0.9600
C32 H32C 0.9600
C33 N14 1.451(4)
C33 H33A 0.9600
C33 H33B 0.9600
C33 H33C 0.9600
C34 N15 1.282(4)
C34 C35 1.465(5)
C34 H34 0.9300
C35 N16 1.351(4)
C35 C36 1.393(5)
C36 C37 1.370(5)
C36 H36 0.9300
C37 C38 1.382(5)
C37 H37 0.9300
C38 C39 1.381(5)
C38 H38 0.9300
C39 N16 1.335(4)
C39 C40 1.511(5)
C40 O2 1.400(4)
C40 H40A 0.9700
C40 H40B 0.9700
N2 N3 1.348(4)
N6 N7 1.362(4)
N10 N11 1.360(4)
N14 N15 1.360(4)
O1 H1 0.8200
O2 H2 0.8200

loop_
_platon_squeeze_void_nr
_platon_squeeze_void_average_x
_platon_squeeze_void_average_y
_platon_squeeze_void_average_z
_platon_squeeze_void_volume
_platon_squeeze_void_count_electrons
1 0.000 0.250 0.625 868.9 202.7
2 0.000 0.750 0.375 868.8 202.6
3 0.500 0.250 0.875 868.9 202.6
4 0.500 0.750 0.125 869.0 202.7
